data_4034146
loop_
_publ_author_name
'Beesu, Mallesh'
'Mehta, Goverdhan'

_publ_section_title
;
 Synthesis of Quinolines and Isoquinolines via Site-Selective, Domino
 Benzannulation of 2- and 3-Chloropyridyl Ynones with Nitromethane.
;
_journal_issue 13
_journal_name_full 'The Journal of organic chemistry'
_journal_page_first 8731
_journal_page_last 8742
_journal_paper_doi 10.1021/acs.joc.9b00950
_journal_volume 84
_journal_year 2019
_chemical_formula_sum 'C22 H15 Br N2 O3'
_chemical_formula_weight 435.27
_space_group_crystal_system monoclinic
_space_group_IT_number 14
_space_group_name_Hall '-P 2yn'
_space_group_name_H-M_alt 'P 1 21/n 1'
_atom_sites_solution_hydrogens geom
_audit_creation_method SHELXL-2018/1
_cell_angle_alpha 90
_cell_angle_beta 100.217(2)
_cell_angle_gamma 90
_cell_formula_units_Z 4
_cell_length_a 9.1130(3)
_cell_length_b 12.4570(5)
_cell_length_c 16.9890(7)
_cell_measurement_reflns_used 9972
_cell_measurement_temperature 298(2)
_cell_measurement_theta_max 26.12
_cell_measurement_theta_min 2.44
_cell_volume 1898.02(13)
_computing_cell_refinement 'Bruker SAINT'
_computing_data_collection 'Bruker APEX2'
_computing_data_reduction 'Bruker SAINT'
_computing_molecular_graphics 'Bruker SHELXTL'
_computing_publication_material 'Bruker SHELXTL'
_computing_structure_refinement 'SHELXL-2014 (Sheldrick 2014)'
_computing_structure_solution 'SHELXS-97 (Sheldrick 2008)'
_diffrn_ambient_temperature 298(2)
_diffrn_measured_fraction_theta_full 0.999
_diffrn_measured_fraction_theta_max 0.997
_diffrn_measurement_device_type 'Bruker APEX-II CCD'
_diffrn_measurement_method '\f and \w scans'
_diffrn_radiation_type MoK\a
_diffrn_radiation_wavelength 0.71073
_diffrn_reflns_av_R_equivalents 0.0708
_diffrn_reflns_av_unetI/netI 0.0349
_diffrn_reflns_Laue_measured_fraction_full 0.999
_diffrn_reflns_Laue_measured_fraction_max 0.997
_diffrn_reflns_limit_h_max 11
_diffrn_reflns_limit_h_min -11
_diffrn_reflns_limit_k_max 16
_diffrn_reflns_limit_k_min -16
_diffrn_reflns_limit_l_max 21
_diffrn_reflns_limit_l_min -22
_diffrn_reflns_number 49066
_diffrn_reflns_point_group_measured_fraction_full 0.999
_diffrn_reflns_point_group_measured_fraction_max 0.997
_diffrn_reflns_theta_full 25.242
_diffrn_reflns_theta_max 27.563
_diffrn_reflns_theta_min 2.436
_exptl_absorpt_coefficient_mu 2.192
_exptl_absorpt_correction_type none
_exptl_crystal_colour 'color less'
_exptl_crystal_density_diffrn 1.523
_exptl_crystal_description Block
_exptl_crystal_F_000 880
_exptl_crystal_size_max 0.21
_exptl_crystal_size_mid 0.18
_exptl_crystal_size_min 0.16
_refine_diff_density_max 0.596
_refine_diff_density_min -0.507
_refine_diff_density_rms 0.051
_refine_ls_extinction_method none
_refine_ls_goodness_of_fit_ref 0.958
_refine_ls_hydrogen_treatment constr
_refine_ls_matrix_type full
_refine_ls_number_parameters 253
_refine_ls_number_reflns 4368
_refine_ls_number_restraints 0
_refine_ls_restrained_S_all 0.958
_refine_ls_R_factor_all 0.0744
_refine_ls_R_factor_gt 0.0397
_refine_ls_shift/su_max 0.001
_refine_ls_shift/su_mean 0.000
_refine_ls_structure_factor_coef Fsqd
_refine_ls_weighting_details 'w=1/[\s^2^(Fo^2^)+(0.0637P)^2^+0.8710P] where P=(Fo^2^+2Fc^2^)/3'
_refine_ls_weighting_scheme calc
_refine_ls_wR_factor_gt 0.0997
_refine_ls_wR_factor_ref 0.1170
_reflns_Friedel_coverage 0.000
_reflns_number_gt 2975
_reflns_number_total 4368
_reflns_threshold_expression 'I > 2\s(I)'
_cod_data_source_file jo9b00950_si_004.cif
_cod_data_source_block shelx
_cod_original_sg_symbol_H-M 'P 21/n'
_cod_database_code 4034146
_shelx_shelxl_version_number 2018/1
_shelx_space_group_comment
;
The symmetry employed for this shelxl refinement is uniquely defined
by the following loop, which should always be used as a source of
symmetry information in preference to the above space-group names.
They are only intended as comments.
;

loop_
_space_group_symop_operation_xyz
'x, y, z'
'-x+1/2, y+1/2, -z+1/2'
'-x, -y, -z'
'x-1/2, -y-1/2, z-1/2'

loop_
_atom_site_label
_atom_site_type_symbol
_atom_site_fract_x
_atom_site_fract_y
_atom_site_fract_z
_atom_site_U_iso_or_equiv
_atom_site_adp_type
_atom_site_occupancy
_atom_site_site_symmetry_order
_atom_site_calc_flag
_atom_site_refinement_flags_posn
_atom_site_refinement_flags_adp
Br1 Br 0.79524(3) 0.35289(3) 0.36632(2) 0.06552(15) Uani 1 1 d . .
O3 O 0.6614(2) 0.57368(16) 0.38294(14) 0.0597(5) Uani 1 1 d . .
N1 N 0.1636(2) 0.45802(17) 0.40395(15) 0.0518(6) Uani 1 1 d . .
N2 N 0.2397(3) 0.24850(18) 0.39270(19) 0.0560(6) Uani 1 1 d . .
O1 O 0.2396(3) 0.2069(2) 0.45670(18) 0.0878(8) Uani 1 1 d . .
O2 O 0.1539(3) 0.2285(2) 0.33140(18) 0.0885(8) Uani 1 1 d . .
C8 C 0.4119(3) 0.5205(2) 0.39030(16) 0.0426(6) Uani 1 1 d . .
C16 C 0.5332(3) 0.1859(2) 0.37593(16) 0.0431(6) Uani 1 1 d . .
C10 C 0.1524(3) 0.7582(2) 0.39188(16) 0.0454(6) Uani 1 1 d . .
C6 C 0.4939(3) 0.3018(2) 0.38059(15) 0.0414(6) Uani 1 1 d . .
C7 C 0.3538(3) 0.33164(19) 0.38902(16) 0.0427(6) Uani 1 1 d . .
C4 C 0.5585(3) 0.4926(2) 0.38210(16) 0.0445(6) Uani 1 1 d . .
C9 C 0.3067(3) 0.4387(2) 0.39494(16) 0.0425(6) Uani 1 1 d . .
C2 C 0.2158(3) 0.64832(19) 0.39757(17) 0.0447(6) Uani 1 1 d . .
C3 C 0.3609(3) 0.62766(19) 0.39252(16) 0.0453(6) Uani 1 1 d . .
H3 H 0.426619 0.684276 0.390512 0.054 Uiso 1 1 calc R U
C5 C 0.5978(3) 0.3860(2) 0.37735(16) 0.0450(6) Uani 1 1 d . .
C11 C 0.0404(3) 0.7872(2) 0.43294(18) 0.0539(7) Uani 1 1 d . .
H11 H 0.003017 0.736821 0.464661 0.065 Uiso 1 1 calc R U
C1 C 0.1224(3) 0.5588(2) 0.40522(18) 0.0519(7) Uani 1 1 d . .
H1 H 0.024972 0.572783 0.411599 0.062 Uiso 1 1 calc R U
C15 C 0.2048(4) 0.8349(2) 0.34381(18) 0.0526(7) Uani 1 1 d . .
H15 H 0.279481 0.816828 0.315334 0.063 Uiso 1 1 calc R U
C12 C -0.0167(4) 0.8904(2) 0.4273(2) 0.0639(8) Uani 1 1 d . .
H12 H -0.091164 0.909133 0.455749 0.077 Uiso 1 1 calc R U
C14 C 0.1461(4) 0.9376(2) 0.33825(19) 0.0628(8) Uani 1 1 d . .
H14 H 0.181558 0.988257 0.306029 0.075 Uiso 1 1 calc R U
C13 C 0.0359(4) 0.9652(2) 0.3800(2) 0.0649(9) Uani 1 1 d . .
H13 H -0.002996 1.034435 0.376207 0.078 Uiso 1 1 calc R U
C17 C 0.5970(4) 0.1311(2) 0.4435(2) 0.0624(8) Uani 1 1 d . .
H17 H 0.619213 0.166945 0.492188 0.075 Uiso 1 1 calc R U
C19 C 0.5968(4) -0.0306(3) 0.3702(2) 0.0669(9) Uani 1 1 d . .
H19 H 0.619741 -0.103180 0.368378 0.080 Uiso 1 1 calc R U
C21 C 0.4994(5) 0.1296(3) 0.3053(2) 0.0700(9) Uani 1 1 d . .
H21 H 0.454894 0.164533 0.258738 0.084 Uiso 1 1 calc R U
C18 C 0.6283(4) 0.0234(3) 0.4394(2) 0.0732(10) Uani 1 1 d . .
H18 H 0.672133 -0.012593 0.485579 0.088 Uiso 1 1 calc R U
C20 C 0.5317(5) 0.0211(3) 0.3034(2) 0.0793(11) Uani 1 1 d . .
H20 H 0.508231 -0.016459 0.255515 0.095 Uiso 1 1 calc R U
C22 C 0.6699(4) 0.6185(3) 0.3071(2) 0.0801(11) Uani 1 1 d . .
H22A H 0.744007 0.674052 0.313322 0.120 Uiso 1 1 calc R U
H22B H 0.696527 0.563449 0.272616 0.120 Uiso 1 1 calc R U
H22C H 0.574803 0.648206 0.283914 0.120 Uiso 1 1 calc R U

loop_
_atom_site_aniso_label
_atom_site_aniso_U_11
_atom_site_aniso_U_22
_atom_site_aniso_U_33
_atom_site_aniso_U_23
_atom_site_aniso_U_13
_atom_site_aniso_U_12
Br1 0.04267(18) 0.0624(2) 0.0954(3) 0.01606(16) 0.02303(16) 0.01108(13)
O3 0.0443(11) 0.0503(11) 0.0842(15) 0.0058(10) 0.0109(10) -0.0073(9)
N1 0.0430(12) 0.0372(12) 0.0788(17) 0.0060(11) 0.0209(12) 0.0042(9)
N2 0.0498(14) 0.0352(12) 0.088(2) 0.0059(13) 0.0245(14) 0.0052(10)
O1 0.0917(19) 0.0674(16) 0.116(2) 0.0348(15) 0.0500(16) 0.0007(13)
O2 0.0719(16) 0.0763(17) 0.113(2) -0.0024(15) 0.0058(16) -0.0298(13)
C8 0.0424(14) 0.0374(13) 0.0482(15) 0.0008(11) 0.0088(12) 0.0007(11)
C16 0.0412(13) 0.0385(13) 0.0503(16) 0.0034(12) 0.0104(12) 0.0078(11)
C10 0.0502(15) 0.0358(13) 0.0492(16) -0.0020(11) 0.0055(12) 0.0028(11)
C6 0.0445(14) 0.0398(14) 0.0399(15) 0.0045(11) 0.0075(11) 0.0033(11)
C7 0.0439(14) 0.0340(13) 0.0513(16) 0.0048(11) 0.0117(12) 0.0013(10)
C4 0.0393(13) 0.0428(14) 0.0507(16) 0.0028(12) 0.0059(11) -0.0034(11)
C9 0.0428(13) 0.0380(13) 0.0481(15) 0.0040(11) 0.0116(11) 0.0029(10)
C2 0.0507(15) 0.0356(13) 0.0483(15) -0.0013(11) 0.0104(12) 0.0031(11)
C3 0.0484(15) 0.0343(13) 0.0540(17) -0.0014(11) 0.0114(13) -0.0021(11)
C5 0.0392(13) 0.0465(14) 0.0505(16) 0.0053(12) 0.0116(12) 0.0065(11)
C11 0.0583(17) 0.0428(15) 0.0630(19) 0.0038(13) 0.0170(14) 0.0082(12)
C1 0.0445(14) 0.0420(15) 0.072(2) 0.0045(13) 0.0179(13) 0.0055(12)
C15 0.0617(18) 0.0417(15) 0.0567(18) -0.0020(13) 0.0169(14) 0.0024(12)
C12 0.0648(19) 0.0493(16) 0.082(2) 0.0008(16) 0.0244(17) 0.0159(15)
C14 0.083(2) 0.0402(15) 0.066(2) 0.0076(14) 0.0164(17) 0.0028(15)
C13 0.077(2) 0.0395(15) 0.078(2) 0.0000(15) 0.0143(18) 0.0170(15)
C17 0.078(2) 0.0510(17) 0.0534(18) 0.0003(14) -0.0002(16) 0.0155(15)
C19 0.0634(19) 0.0413(16) 0.098(3) -0.0026(17) 0.0193(19) 0.0163(14)
C21 0.096(3) 0.0605(19) 0.0500(19) -0.0016(15) 0.0022(17) 0.0239(18)
C18 0.084(2) 0.0544(19) 0.078(2) 0.0143(18) 0.0058(19) 0.0283(17)
C20 0.098(3) 0.063(2) 0.074(2) -0.0219(18) 0.006(2) 0.021(2)
C22 0.076(2) 0.070(2) 0.098(3) 0.020(2) 0.026(2) -0.0115(18)

loop_
_atom_type_symbol
_atom_type_description
_atom_type_scat_dispersion_real
_atom_type_scat_dispersion_imag
_atom_type_scat_source
C C 0.0033 0.0016 'International Tables Vol C Tables 4.2.6.8 and 6.1.1.4'
H H 0.0000 0.0000 'International Tables Vol C Tables 4.2.6.8 and 6.1.1.4'
N N 0.0061 0.0033 'International Tables Vol C Tables 4.2.6.8 and 6.1.1.4'
O O 0.0106 0.0060 'International Tables Vol C Tables 4.2.6.8 and 6.1.1.4'
Br Br -0.2901 2.4595 'International Tables Vol C Tables 4.2.6.8 and 6.1.1.4'

loop_
_geom_angle_atom_site_label_1
_geom_angle_atom_site_label_2
_geom_angle_atom_site_label_3
_geom_angle
C4 O3 C22 115.2(2)
C1 N1 C9 117.0(2)
O1 N2 O2 125.7(3)
O1 N2 C7 117.0(3)
O2 N2 C7 117.3(3)
C4 C8 C9 119.5(2)
C4 C8 C3 123.8(2)
C9 C8 C3 116.7(2)
C17 C16 C21 118.1(3)
C17 C16 C6 120.4(3)
C21 C16 C6 121.3(2)
C11 C10 C15 118.5(2)
C11 C10 C2 121.5(2)
C15 C10 C2 120.1(2)
C7 C6 C5 116.5(2)
C7 C6 C16 120.5(2)
C5 C6 C16 123.0(2)
C6 C7 C9 124.7(2)
C6 C7 N2 119.6(2)
C9 C7 N2 115.8(2)
O3 C4 C5 121.5(2)
O3 C4 C8 118.2(2)
C5 C4 C8 120.2(2)
N1 C9 C7 119.0(2)
N1 C9 C8 123.5(2)
C7 C9 C8 117.4(2)
C3 C2 C1 117.4(2)
C3 C2 C10 122.7(2)
C1 C2 C10 119.8(2)
C2 C3 C8 120.4(2)
C2 C3 H3 119.8
C8 C3 H3 119.8
C4 C5 C6 121.8(2)
C4 C5 Br1 118.5(2)
C6 C5 Br1 119.71(19)
C12 C11 C10 120.6(3)
C12 C11 H11 119.7
C10 C11 H11 119.7
N1 C1 C2 124.9(2)
N1 C1 H1 117.6
C2 C1 H1 117.6
C14 C15 C10 120.3(3)
C14 C15 H15 119.8
C10 C15 H15 119.8
C13 C12 C11 120.4(3)
C13 C12 H12 119.8
C11 C12 H12 119.8
C13 C14 C15 120.4(3)
C13 C14 H14 119.8
C15 C14 H14 119.8
C14 C13 C12 119.8(3)
C14 C13 H13 120.1
C12 C13 H13 120.1
C16 C17 C18 120.2(3)
C16 C17 H17 119.9
C18 C17 H17 119.9
C18 C19 C20 119.5(3)
C18 C19 H19 120.2
C20 C19 H19 120.2
C16 C21 C20 120.1(3)
C16 C21 H21 119.9
C20 C21 H21 119.9
C19 C18 C17 121.3(3)
C19 C18 H18 119.3
C17 C18 H18 119.3
C19 C20 C21 120.7(3)
C19 C20 H20 119.7
C21 C20 H20 119.7
O3 C22 H22A 109.5
O3 C22 H22B 109.5
H22A C22 H22B 109.5
O3 C22 H22C 109.5
H22A C22 H22C 109.5
H22B C22 H22C 109.5

loop_
_geom_bond_atom_site_label_1
_geom_bond_atom_site_label_2
_geom_bond_distance
Br1 C5 1.888(3)
O3 C4 1.377(3)
O3 C22 1.419(4)
N1 C1 1.311(3)
N1 C9 1.361(3)
N2 O1 1.205(3)
N2 O2 1.212(4)
N2 C7 1.477(4)
C8 C4 1.411(4)
C8 C9 1.411(4)
C8 C3 1.416(3)
C16 C17 1.373(4)
C16 C21 1.377(4)
C16 C6 1.492(3)
C10 C11 1.383(4)
C10 C15 1.394(4)
C10 C2 1.482(3)
C6 C7 1.362(4)
C6 C5 1.420(4)
C7 C9 1.410(3)
C4 C5 1.381(4)
C2 C3 1.364(4)
C2 C1 1.423(4)
C3 H3 0.9300
C11 C12 1.384(4)
C11 H11 0.9300
C1 H1 0.9300
C15 C14 1.384(4)
C15 H15 0.9300
C12 C13 1.372(5)
C12 H12 0.9300
C14 C13 1.372(5)
C14 H14 0.9300
C13 H13 0.9300
C17 C18 1.376(4)
C17 H17 0.9300
C19 C18 1.340(5)
C19 C20 1.348(5)
C19 H19 0.9300
C21 C20 1.385(5)
C21 H21 0.9300
C18 H18 0.9300
C20 H20 0.9300
C22 H22A 0.9600
C22 H22B 0.9600
C22 H22C 0.9600
